data_7716234
loop_
_publ_author_name
'Sarker, Rajib K.'
'Zargarian, Davit'

_publ_section_title
;
 Reactions of cyclonickelated complexes with hydroxylamines and
 TEMPO&#x2d9;: isolation of new TEMPOH adducts of Ni(II) and their
 reactivities with nucleophiles and oxidants.
;
_journal_issue 24
_journal_name_full 'Dalton transactions (Cambridge, England : 2003)'
_journal_page_first 10208
_journal_page_last 10219
_journal_paper_doi 10.1039/d4dt00605d
_journal_volume 53
_journal_year 2024
_chemical_formula_moiety 'C26 H40 Br N Ni O3 P'
_chemical_formula_sum 'C26 H40 Br N Ni O3 P'
_chemical_formula_weight 584.18
_chemical_properties_physical Air-sensitive,Moisture-sensitive
_space_group_crystal_system monoclinic
_space_group_IT_number 14
_space_group_name_Hall '-P 2yn'
_space_group_name_H-M_alt 'P 1 21/n 1'
_atom_sites_solution_hydrogens geom
_atom_sites_solution_primary iterative
_audit_creation_date 2024-02-13
_audit_creation_method
;
Olex2 1.5
(compiled 2023.08.24 svn.re1ec1418 for OlexSys, GUI svn.r6817)
;
_audit_update_record
;
2024-02-13 deposited with the CCDC.	2024-05-24 downloaded from the CCDC.
;
_cell_angle_alpha 90
_cell_angle_beta 112.769(2)
_cell_angle_gamma 90
_cell_formula_units_Z 4
_cell_length_a 12.4164(6)
_cell_length_b 16.3578(8)
_cell_length_c 14.9046(7)
_cell_measurement_reflns_used 9929
_cell_measurement_temperature 150
_cell_measurement_theta_max 54.904
_cell_measurement_theta_min 2.798
_cell_volume 2791.3(2)
_computing_cell_refinement
;
SAINT () ; Integration Software for Single Crystal Data.
Bruker AXS Inc., Madison, WI 53719-1173.
;
_computing_data_collection
;
APEX 4 (2022) Bruker AXS Inc., Madison, WI 53719-1173.
;
_computing_data_reduction
;
SAINT () ; Integration Software for Single Crystal Data.
Bruker AXS Inc., Madison, WI 53719-1173.
;
_computing_molecular_graphics 'Olex2 1.5 (Dolomanov et al., 2009)'
_computing_publication_material 'Olex2 1.5 (Dolomanov et al., 2009)'
_computing_structure_refinement 'SHELXL 2019/3 (Sheldrick, 2015)'
_computing_structure_solution 'olex2.solve 1.5 (Bourhis et al., 2015)'
_diffrn_ambient_temperature 150
_diffrn_detector 'CMOS Area detector'
_diffrn_detector_area_resol_mean 10.42
_diffrn_detector_type 'Bruker CMOS Photon III '
_diffrn_measured_fraction_theta_full 0.974
_diffrn_measured_fraction_theta_max 0.968
_diffrn_measurement_device 'k-geometry diffractometer'
_diffrn_measurement_device_type 'Bruker Venture Metaljet'
_diffrn_measurement_method '\w and \f scans'
_diffrn_radiation_collimation 'Focusing mirrors'
_diffrn_radiation_monochromator 'Helios MX Mirror Optics'
_diffrn_radiation_probe x-ray
_diffrn_radiation_type 'Ga K\a'
_diffrn_radiation_wavelength 1.34139
_diffrn_reflns_av_R_equivalents 0.0493
_diffrn_reflns_av_unetI/netI 0.0446
_diffrn_reflns_Laue_measured_fraction_full 0.974
_diffrn_reflns_Laue_measured_fraction_max 0.968
_diffrn_reflns_limit_h_max 15
_diffrn_reflns_limit_h_min -15
_diffrn_reflns_limit_k_max 19
_diffrn_reflns_limit_k_min -19
_diffrn_reflns_limit_l_max 18
_diffrn_reflns_limit_l_min -17
_diffrn_reflns_number 20919
_diffrn_reflns_point_group_measured_fraction_full 0.974
_diffrn_reflns_point_group_measured_fraction_max 0.968
_diffrn_reflns_theta_full 53.594
_diffrn_reflns_theta_max 54.922
_diffrn_reflns_theta_min 3.655
_diffrn_source 'Metal Jet'
_diffrn_source_current 2.85
_diffrn_source_power 0.1986735
_diffrn_source_target Ga
_diffrn_source_type 'Gallium Liquid Metal Jet Source'
_diffrn_source_voltage 69.71
_exptl_absorpt_coefficient_mu 5.394
_exptl_absorpt_correction_T_max 0.1540
_exptl_absorpt_correction_T_min 0.0446
_exptl_absorpt_correction_type multi-scan
_exptl_absorpt_process_details
;
SADABS-2016/2 (Bruker,2016/2) was used for absorption correction.
wR2(int) was 0.1635 before and 0.1062 after correction.
The Ratio of minimum to maximum transmission is 0.2896.
The \l/2 correction factor is Not present.
;
_exptl_crystal_colour brown
_exptl_crystal_colour_lustre clear
_exptl_crystal_colour_modifier light
_exptl_crystal_colour_primary brown
_exptl_crystal_density_diffrn 1.390
_exptl_crystal_description block
_exptl_crystal_F_000 1220
_exptl_crystal_size_max 0.388
_exptl_crystal_size_mid 0.354
_exptl_crystal_size_min 0.236
_refine_diff_density_max 2.010
_refine_diff_density_min -1.100
_refine_diff_density_rms 0.158
_refine_ls_extinction_method none
_refine_ls_goodness_of_fit_ref 1.044
_refine_ls_hydrogen_treatment constr
_refine_ls_matrix_type full
_refine_ls_number_parameters 307
_refine_ls_number_reflns 5133
_refine_ls_number_restraints 0
_refine_ls_restrained_S_all 1.044
_refine_ls_R_factor_all 0.0687
_refine_ls_R_factor_gt 0.0678
_refine_ls_shift/su_max 0.001
_refine_ls_shift/su_mean 0.000
_refine_ls_structure_factor_coef Fsqd
_refine_ls_weighting_details 'w=1/[\s^2^(Fo^2^)+(0.1444P)^2^+0.6759P] where P=(Fo^2^+2Fc^2^)/3'
_refine_ls_weighting_scheme calc
_refine_ls_wR_factor_gt 0.1716
_refine_ls_wR_factor_ref 0.1735
_reflns_Friedel_coverage 0.000
_reflns_number_gt 4930
_reflns_number_total 5133
_reflns_threshold_expression 'I > 2\s(I)'
_cod_data_source_file d4dt00605d2.cif
_cod_data_source_block rajib741
_cod_depositor_comments 'Adding full bibliography for 7716231--7716238.cif.'
_cod_database_code 7716234
_shelx_shelxl_version_number 2019/3
_shelx_space_group_comment
;
The symmetry employed for this shelxl refinement is uniquely defined
by the following loop, which should always be used as a source of
symmetry information in preference to the above space-group names.
They are only intended as comments.
;
_shelx_estimated_absorpt_t_max 0.363
_shelx_estimated_absorpt_t_min 0.229
_olex2_refinement_description
;
1. Fixed Uiso
 At 1.2 times of:
  All C(H) groups, All C(H,H) groups
 At 1.5 times of:
  All C(H,H,H) groups
2.a Ternary CH refined with riding coordinates:
 C12(H12), C15(H15)
2.b Secondary CH2 refined with riding coordinates:
 C20(H20A,H20B), C25(H25A,H25B), C26(H26A,H26B)
2.c Aromatic/amide H refined with riding coordinates:
 C4(H4), C5(H5), C6(H6), C7(H7), C10(H10)
2.d Idealised Me refined as rotating group:
 C11(H11A,H11B,H11C), C13(H13A,H13B,H13C), C14(H14A,H14B,H14C), C16(H16A,H16B,
 H16C), C17(H17A,H17B,H17C), C19(H19A,H19B,H19C), C21(H21A,H21B,H21C), C23(H23A,
 H23B,H23C), C24(H24A,H24B,H24C)
;
_olex2_submission_special_instructions 'No special instructions were received'

loop_
_space_group_symop_operation_xyz
'x, y, z'
'-x+1/2, y+1/2, -z+1/2'
'-x, -y, -z'
'x-1/2, -y-1/2, z-1/2'

loop_
_atom_site_label
_atom_site_type_symbol
_atom_site_fract_x
_atom_site_fract_y
_atom_site_fract_z
_atom_site_U_iso_or_equiv
_atom_site_adp_type
_atom_site_occupancy
_atom_site_site_symmetry_order
_atom_site_calc_flag
_atom_site_refinement_flags_posn
_atom_site_refinement_flags_adp
_atom_site_refinement_flags_occupancy
_atom_site_disorder_assembly
_atom_site_disorder_group
Br1 Br 0.57221(3) 0.18088(2) 0.45796(2) 0.04231(18) Uani 1 1 d . . . . .
Ni1 Ni 0.55053(3) 0.27627(2) 0.57017(3) 0.03285(19) Uani 1 1 d . . . . .
P1 P 0.39175(7) 0.22288(4) 0.55807(6) 0.0350(2) Uani 1 1 d . . . . .
O1 O 0.68909(19) 0.33770(15) 0.59215(18) 0.0419(5) Uani 1 1 d . . . . .
O2 O 0.3340(2) 0.28145(13) 0.61677(18) 0.0406(5) Uani 1 1 d . . . . .
O3 O 0.64818(19) 0.51496(14) 0.83605(17) 0.0431(5) Uani 1 1 d . . . . .
N1 N 0.7511(2) 0.32916(16) 0.5314(2) 0.0372(6) Uani 1 1 d . . . . .
C1 C 0.5182(3) 0.34686(18) 0.6575(2) 0.0353(6) Uani 1 1 d . . . . .
C2 C 0.4157(2) 0.34013(18) 0.6715(2) 0.0339(6) Uani 1 1 d . . . . .
C3 C 0.3880(3) 0.38543(18) 0.7404(2) 0.0354(6) Uani 1 1 d . . . . .
C4 C 0.2851(3) 0.3725(2) 0.7577(3) 0.0445(7) Uani 1 1 d . . . . .
H4 H 0.230793 0.333806 0.721364 0.053 Uiso 1 1 calc R U . . .
C5 C 0.2651(3) 0.4164(2) 0.8275(3) 0.0487(8) Uani 1 1 d . . . . .
H5 H 0.197616 0.406765 0.838876 0.058 Uiso 1 1 calc R U . . .
C6 C 0.3448(3) 0.4759(2) 0.8824(3) 0.0461(7) Uani 1 1 d . . . . .
H6 H 0.329978 0.505388 0.929814 0.055 Uiso 1 1 calc R U . . .
C7 C 0.4445(3) 0.4906(2) 0.8661(2) 0.0407(7) Uani 1 1 d . . . . .
H7 H 0.496421 0.530745 0.901942 0.049 Uiso 1 1 calc R U . . .
C8 C 0.4694(2) 0.44556(17) 0.7957(2) 0.0343(6) Uani 1 1 d . . . . .
C9 C 0.5741(3) 0.45565(18) 0.7794(2) 0.0355(6) Uani 1 1 d . . . . .
C10 C 0.5984(3) 0.40793(18) 0.7143(2) 0.0353(6) Uani 1 1 d . . . . .
H10 H 0.668613 0.415291 0.706580 0.042 Uiso 1 1 calc R U . . .
C11 C 0.7456(3) 0.5359(2) 0.8133(3) 0.0470(7) Uani 1 1 d . . . . .
H11A H 0.718780 0.553990 0.746951 0.071 Uiso 1 1 calc R U . . .
H11B H 0.794935 0.488966 0.821983 0.071 Uiso 1 1 calc R U . . .
H11C H 0.788858 0.579047 0.855620 0.071 Uiso 1 1 calc R U . . .
C12 C 0.3895(3) 0.12412(19) 0.6164(2) 0.0404(7) Uani 1 1 d . . . . .
H12 H 0.312895 0.119064 0.620388 0.049 Uiso 1 1 calc R U . . .
C13 C 0.4805(4) 0.1240(3) 0.7199(3) 0.0577(9) Uani 1 1 d . . . . .
H13A H 0.557234 0.124965 0.718685 0.087 Uiso 1 1 calc R U . . .
H13B H 0.471744 0.075529 0.752822 0.087 Uiso 1 1 calc R U . . .
H13C H 0.470053 0.171349 0.753719 0.087 Uiso 1 1 calc R U . . .
C14 C 0.4039(3) 0.0510(2) 0.5593(3) 0.0474(8) Uani 1 1 d . . . . .
H14A H 0.337354 0.047075 0.498868 0.071 Uiso 1 1 calc R U . . .
H14B H 0.410032 0.002069 0.596506 0.071 Uiso 1 1 calc R U . . .
H14C H 0.473371 0.057606 0.546354 0.071 Uiso 1 1 calc R U . . .
C15 C 0.2756(3) 0.21765(19) 0.4363(3) 0.0401(7) Uani 1 1 d . . . . .
H15 H 0.291710 0.170362 0.403050 0.048 Uiso 1 1 calc R U . . .
C16 C 0.2783(3) 0.2940(3) 0.3777(3) 0.0559(9) Uani 1 1 d . . . . .
H16A H 0.260334 0.341299 0.407434 0.084 Uiso 1 1 calc R U . . .
H16B H 0.221613 0.288539 0.312334 0.084 Uiso 1 1 calc R U . . .
H16C H 0.354692 0.300022 0.376559 0.084 Uiso 1 1 calc R U . . .
C17 C 0.1559(3) 0.2048(3) 0.4398(3) 0.0502(8) Uani 1 1 d . . . . .
H17A H 0.155481 0.154401 0.472548 0.075 Uiso 1 1 calc R U . . .
H17B H 0.097729 0.202724 0.374668 0.075 Uiso 1 1 calc R U . . .
H17C H 0.138936 0.249319 0.474243 0.075 Uiso 1 1 calc R U . . .
C18 C 0.8795(3) 0.3079(2) 0.5947(3) 0.0455(7) Uani 1 1 d . . . . .
C19 C 0.9335(3) 0.3699(3) 0.6756(3) 0.0604(10) Uani 1 1 d . . . . .
H19A H 0.953588 0.418477 0.649364 0.091 Uiso 1 1 calc R U . . .
H19B H 1.002631 0.347145 0.724463 0.091 Uiso 1 1 calc R U . . .
H19C H 0.878463 0.383323 0.704164 0.091 Uiso 1 1 calc R U . . .
C20 C 0.9440(4) 0.3023(3) 0.5261(3) 0.0583(9) Uani 1 1 d . . . . .
H20A H 1.026417 0.293568 0.564302 0.070 Uiso 1 1 calc R U . . .
H20B H 0.915207 0.255145 0.484079 0.070 Uiso 1 1 calc R U . . .
C21 C 0.8758(4) 0.2237(2) 0.6369(4) 0.0598(11) Uani 1 1 d . . . . .
H21A H 0.838120 0.227434 0.682145 0.090 Uiso 1 1 calc R U . . .
H21B H 0.954021 0.203718 0.669921 0.090 Uiso 1 1 calc R U . . .
H21C H 0.833013 0.186828 0.585307 0.090 Uiso 1 1 calc R U . . .
C22 C 0.7261(3) 0.4015(2) 0.4607(3) 0.0517(8) Uani 1 1 d . . . . .
C23 C 0.7477(5) 0.4829(3) 0.5137(4) 0.0685(11) Uani 1 1 d . . . . .
H23A H 0.830278 0.492523 0.544509 0.103 Uiso 1 1 calc R U . . .
H23B H 0.714561 0.481793 0.562187 0.103 Uiso 1 1 calc R U . . .
H23C H 0.712051 0.525933 0.468038 0.103 Uiso 1 1 calc R U . . .
C24 C 0.5964(4) 0.3948(3) 0.3948(4) 0.0702(12) Uani 1 1 d . . . . .
H24A H 0.580540 0.341154 0.366630 0.105 Uiso 1 1 calc R U . . .
H24B H 0.577444 0.434919 0.344013 0.105 Uiso 1 1 calc R U . . .
H24C H 0.550024 0.404134 0.432526 0.105 Uiso 1 1 calc R U . . .
C25 C 0.8011(4) 0.3899(3) 0.4010(3) 0.0645(11) Uani 1 1 d . . . . .
H25A H 0.772334 0.343101 0.358437 0.077 Uiso 1 1 calc R U . . .
H25B H 0.793099 0.437694 0.360343 0.077 Uiso 1 1 calc R U . . .
C26 C 0.9305(4) 0.3769(3) 0.4639(4) 0.0678(11) Uani 1 1 d . . . . .
H26A H 0.974038 0.369896 0.422603 0.081 Uiso 1 1 calc R U . . .
H26B H 0.961270 0.424348 0.504837 0.081 Uiso 1 1 calc R U . . .

loop_
_atom_site_aniso_label
_atom_site_aniso_U_11
_atom_site_aniso_U_22
_atom_site_aniso_U_33
_atom_site_aniso_U_23
_atom_site_aniso_U_13
_atom_site_aniso_U_12
Br1 0.0371(3) 0.0508(3) 0.0463(3) -0.00831(12) 0.02418(19) -0.00044(11)
Ni1 0.0234(3) 0.0433(3) 0.0364(3) -0.00326(14) 0.0167(2) 0.00004(13)
P1 0.0254(4) 0.0443(4) 0.0388(5) -0.0065(3) 0.0162(3) -0.0018(2)
O1 0.0319(11) 0.0559(12) 0.0483(13) -0.0097(10) 0.0267(10) -0.0062(9)
O2 0.0273(11) 0.0523(12) 0.0475(13) -0.0127(9) 0.0201(10) -0.0050(8)
O3 0.0328(11) 0.0517(12) 0.0484(13) -0.0137(9) 0.0199(10) -0.0103(9)
N1 0.0282(13) 0.0504(13) 0.0396(14) 0.0041(10) 0.0203(11) 0.0013(10)
C1 0.0280(13) 0.0428(14) 0.0372(15) -0.0028(12) 0.0149(12) -0.0002(11)
C2 0.0256(13) 0.0414(13) 0.0364(15) -0.0052(11) 0.0140(12) -0.0001(11)
C3 0.0278(14) 0.0452(14) 0.0347(15) -0.0018(11) 0.0137(12) 0.0026(11)
C4 0.0290(14) 0.0569(17) 0.0511(19) -0.0103(14) 0.0193(14) -0.0023(12)
C5 0.0341(16) 0.066(2) 0.054(2) -0.0109(16) 0.0258(15) -0.0022(14)
C6 0.0356(16) 0.0632(19) 0.0437(17) -0.0100(14) 0.0200(14) 0.0062(14)
C7 0.0342(15) 0.0496(16) 0.0391(16) -0.0073(12) 0.0150(13) 0.0009(12)
C8 0.0277(13) 0.0421(14) 0.0336(14) 0.0007(11) 0.0125(11) 0.0036(11)
C9 0.0288(14) 0.0409(13) 0.0368(15) -0.0019(11) 0.0128(12) 0.0001(11)
C10 0.0255(13) 0.0471(15) 0.0365(15) -0.0013(11) 0.0156(11) -0.0022(11)
C11 0.0396(17) 0.0553(17) 0.0501(19) -0.0100(14) 0.0217(15) -0.0130(14)
C12 0.0291(14) 0.0493(16) 0.0462(18) -0.0054(13) 0.0183(13) -0.0028(11)
C13 0.061(2) 0.061(2) 0.047(2) 0.0034(16) 0.0158(18) -0.0038(17)
C14 0.0481(19) 0.0457(16) 0.054(2) -0.0042(14) 0.0264(16) -0.0012(13)
C15 0.0270(16) 0.0505(17) 0.0411(17) -0.0070(12) 0.0115(13) 0.0010(11)
C16 0.039(2) 0.070(2) 0.050(2) 0.0094(18) 0.0084(16) 0.0026(17)
C17 0.0287(17) 0.0683(19) 0.052(2) -0.0095(17) 0.0138(15) -0.0037(15)
C18 0.0257(15) 0.069(2) 0.0453(18) 0.0020(15) 0.0177(14) -0.0003(14)
C19 0.0380(19) 0.092(3) 0.056(2) -0.009(2) 0.0230(17) -0.0126(18)
C20 0.0377(19) 0.079(2) 0.069(3) -0.003(2) 0.0329(19) 0.0014(18)
C21 0.040(2) 0.071(3) 0.065(3) 0.0180(18) 0.0170(19) 0.0100(16)
C22 0.051(2) 0.0533(18) 0.057(2) 0.0106(16) 0.0276(17) 0.0020(15)
C23 0.069(3) 0.055(2) 0.093(3) 0.008(2) 0.044(3) 0.0023(19)
C24 0.053(2) 0.079(3) 0.066(3) 0.028(2) 0.009(2) 0.008(2)
C25 0.074(3) 0.077(3) 0.054(2) 0.0101(19) 0.037(2) -0.008(2)
C26 0.061(2) 0.093(3) 0.070(3) -0.001(2) 0.048(2) -0.014(2)

loop_
_atom_type_symbol
_atom_type_description
_atom_type_scat_dispersion_real
_atom_type_scat_dispersion_imag
_atom_type_scat_source
C C 0.0137 0.0067 'International Tables Vol C Tables 4.2.6.8 and 6.1.1.4'
H H 0.0000 0.0000 'International Tables Vol C Tables 4.2.6.8 and 6.1.1.4'
Br Br -0.9338 1.0006 'International Tables Vol C Tables 4.2.6.8 and 6.1.1.4'
N N 0.0241 0.0134 'International Tables Vol C Tables 4.2.6.8 and 6.1.1.4'
Ni Ni -1.3357 3.2904 'International Tables Vol C Tables 4.2.6.8 and 6.1.1.4'
O O 0.0389 0.0241 'International Tables Vol C Tables 4.2.6.8 and 6.1.1.4'
P P 0.2543 0.3332 'International Tables Vol C Tables 4.2.6.8 and 6.1.1.4'

loop_
_geom_angle_atom_site_label_1
_geom_angle_atom_site_label_2
_geom_angle_atom_site_label_3
_geom_angle
_geom_angle_site_symmetry_1
_geom_angle_site_symmetry_3
_geom_angle_publ_flag
P1 Ni1 Br1 91.42(3) . . ?
O1 Ni1 Br1 97.26(7) . . ?
O1 Ni1 P1 171.21(7) . . ?
C1 Ni1 Br1 174.00(9) . . ?
C1 Ni1 P1 82.58(9) . . ?
C1 Ni1 O1 88.74(11) . . ?
O2 P1 Ni1 107.55(8) . . ?
O2 P1 C12 99.90(14) . . ?
O2 P1 C15 102.54(14) . . ?
C12 P1 Ni1 120.66(10) . . ?
C15 P1 Ni1 117.23(12) . . ?
C15 P1 C12 106.08(15) . . ?
N1 O1 Ni1 121.34(18) . . ?
C2 O2 P1 110.04(18) . . ?
C9 O3 C11 116.9(2) . . ?
O1 N1 C18 108.8(2) . . ?
O1 N1 C22 110.5(2) . . ?
C22 N1 C18 118.6(3) . . ?
C2 C1 Ni1 120.7(2) . . ?
C2 C1 C10 116.1(3) . . ?
C10 C1 Ni1 123.1(2) . . ?
O2 C2 C3 117.1(3) . . ?
C1 C2 O2 118.1(3) . . ?
C1 C2 C3 124.7(3) . . ?
C2 C3 C4 123.1(3) . . ?
C2 C3 C8 117.7(3) . . ?
C4 C3 C8 119.2(3) . . ?
C3 C4 H4 119.9 . . ?
C5 C4 C3 120.3(3) . . ?
C5 C4 H4 119.9 . . ?
C4 C5 H5 119.5 . . ?
C4 C5 C6 121.0(3) . . ?
C6 C5 H5 119.5 . . ?
C5 C6 H6 120.0 . . ?
C7 C6 C5 119.9(3) . . ?
C7 C6 H6 120.0 . . ?
C6 C7 H7 119.6 . . ?
C6 C7 C8 120.8(3) . . ?
C8 C7 H7 119.6 . . ?
C7 C8 C3 118.8(3) . . ?
C7 C8 C9 122.9(3) . . ?
C9 C8 C3 118.3(3) . . ?
O3 C9 C8 114.5(3) . . ?
C10 C9 O3 124.0(3) . . ?
C10 C9 C8 121.5(3) . . ?
C1 C10 H10 119.2 . . ?
C9 C10 C1 121.5(3) . . ?
C9 C10 H10 119.2 . . ?
O3 C11 H11A 109.5 . . ?
O3 C11 H11B 109.5 . . ?
O3 C11 H11C 109.5 . . ?
H11A C11 H11B 109.5 . . ?
H11A C11 H11C 109.5 . . ?
H11B C11 H11C 109.5 . . ?
P1 C12 H12 107.2 . . ?
C13 C12 P1 109.9(2) . . ?
C13 C12 H12 107.2 . . ?
C14 C12 P1 113.6(2) . . ?
C14 C12 H12 107.2 . . ?
C14 C12 C13 111.5(3) . . ?
C12 C13 H13A 109.5 . . ?
C12 C13 H13B 109.5 . . ?
C12 C13 H13C 109.5 . . ?
H13A C13 H13B 109.5 . . ?
H13A C13 H13C 109.5 . . ?
H13B C13 H13C 109.5 . . ?
C12 C14 H14A 109.5 . . ?
C12 C14 H14B 109.5 . . ?
C12 C14 H14C 109.5 . . ?
H14A C14 H14B 109.5 . . ?
H14A C14 H14C 109.5 . . ?
H14B C14 H14C 109.5 . . ?
P1 C15 H15 107.5 . . ?
C16 C15 P1 110.1(2) . . ?
C16 C15 H15 107.5 . . ?
C17 C15 P1 112.2(3) . . ?
C17 C15 H15 107.5 . . ?
C17 C15 C16 111.6(3) . . ?
C15 C16 H16A 109.5 . . ?
C15 C16 H16B 109.5 . . ?
C15 C16 H16C 109.5 . . ?
H16A C16 H16B 109.5 . . ?
H16A C16 H16C 109.5 . . ?
H16B C16 H16C 109.5 . . ?
C15 C17 H17A 109.5 . . ?
C15 C17 H17B 109.5 . . ?
C15 C17 H17C 109.5 . . ?
H17A C17 H17B 109.5 . . ?
H17A C17 H17C 109.5 . . ?
H17B C17 H17C 109.5 . . ?
C19 C18 N1 111.6(3) . . ?
C19 C18 C20 112.8(3) . . ?
C19 C18 C21 110.5(3) . . ?
C20 C18 N1 106.8(3) . . ?
C21 C18 N1 105.4(3) . . ?
C21 C18 C20 109.3(3) . . ?
C18 C19 H19A 109.5 . . ?
C18 C19 H19B 109.5 . . ?
C18 C19 H19C 109.5 . . ?
H19A C19 H19B 109.5 . . ?
H19A C19 H19C 109.5 . . ?
H19B C19 H19C 109.5 . . ?
C18 C20 H20A 108.8 . . ?
C18 C20 H20B 108.8 . . ?
H20A C20 H20B 107.7 . . ?
C26 C20 C18 113.7(4) . . ?
C26 C20 H20A 108.8 . . ?
C26 C20 H20B 108.8 . . ?
C18 C21 H21A 109.5 . . ?
C18 C21 H21B 109.5 . . ?
C18 C21 H21C 109.5 . . ?
H21A C21 H21B 109.5 . . ?
H21A C21 H21C 109.5 . . ?
H21B C21 H21C 109.5 . . ?
C23 C22 N1 111.8(3) . . ?
C23 C22 C24 109.1(4) . . ?
C23 C22 C25 112.7(3) . . ?
C24 C22 N1 105.6(3) . . ?
C25 C22 N1 107.3(3) . . ?
C25 C22 C24 110.1(4) . . ?
C22 C23 H23A 109.5 . . ?
C22 C23 H23B 109.5 . . ?
C22 C23 H23C 109.5 . . ?
H23A C23 H23B 109.5 . . ?
H23A C23 H23C 109.5 . . ?
H23B C23 H23C 109.5 . . ?
C22 C24 H24A 109.5 . . ?
C22 C24 H24B 109.5 . . ?
C22 C24 H24C 109.5 . . ?
H24A C24 H24B 109.5 . . ?
H24A C24 H24C 109.5 . . ?
H24B C24 H24C 109.5 . . ?
C22 C25 H25A 109.0 . . ?
C22 C25 H25B 109.0 . . ?
H25A C25 H25B 107.8 . . ?
C26 C25 C22 113.1(4) . . ?
C26 C25 H25A 109.0 . . ?
C26 C25 H25B 109.0 . . ?
C20 C26 C25 109.3(3) . . ?
C20 C26 H26A 109.8 . . ?
C20 C26 H26B 109.8 . . ?
C25 C26 H26A 109.8 . . ?
C25 C26 H26B 109.8 . . ?
H26A C26 H26B 108.3 . . ?

loop_
_geom_bond_atom_site_label_1
_geom_bond_atom_site_label_2
_geom_bond_distance
_geom_bond_site_symmetry_2
_geom_bond_publ_flag
Br1 Ni1 2.3776(5) . ?
Ni1 P1 2.0992(9) . ?
Ni1 O1 1.908(2) . ?
Ni1 C1 1.896(3) . ?
P1 O2 1.638(2) . ?
P1 C12 1.840(3) . ?
P1 C15 1.832(4) . ?
O1 N1 1.404(3) . ?
O2 C2 1.405(4) . ?
O3 C9 1.378(4) . ?
O3 C11 1.418(4) . ?
N1 C18 1.546(4) . ?
N1 C22 1.535(4) . ?
C1 C2 1.371(4) . ?
C1 C10 1.433(4) . ?
C2 C3 1.412(4) . ?
C3 C4 1.414(4) . ?
C3 C8 1.422(4) . ?
C4 H4 0.9300 . ?
C4 C5 1.364(5) . ?
C5 H5 0.9300 . ?
C5 C6 1.404(5) . ?
C6 H6 0.9300 . ?
C6 C7 1.373(5) . ?
C7 H7 0.9300 . ?
C7 C8 1.411(4) . ?
C8 C9 1.422(4) . ?
C9 C10 1.368(4) . ?
C10 H10 0.9300 . ?
C11 H11A 0.9600 . ?
C11 H11B 0.9600 . ?
C11 H11C 0.9600 . ?
C12 H12 0.9800 . ?
C12 C13 1.520(5) . ?
C12 C14 1.518(4) . ?
C13 H13A 0.9600 . ?
C13 H13B 0.9600 . ?
C13 H13C 0.9600 . ?
C14 H14A 0.9600 . ?
C14 H14B 0.9600 . ?
C14 H14C 0.9600 . ?
C15 H15 0.9800 . ?
C15 C16 1.532(5) . ?
C15 C17 1.522(5) . ?
C16 H16A 0.9600 . ?
C16 H16B 0.9600 . ?
C16 H16C 0.9600 . ?
C17 H17A 0.9600 . ?
C17 H17B 0.9600 . ?
C17 H17C 0.9600 . ?
C18 C19 1.518(6) . ?
C18 C20 1.526(5) . ?
C18 C21 1.523(5) . ?
C19 H19A 0.9600 . ?
C19 H19B 0.9600 . ?
C19 H19C 0.9600 . ?
C20 H20A 0.9700 . ?
C20 H20B 0.9700 . ?
C20 C26 1.502(7) . ?
C21 H21A 0.9600 . ?
C21 H21B 0.9600 . ?
C21 H21C 0.9600 . ?
C22 C23 1.518(6) . ?
C22 C24 1.531(6) . ?
C22 C25 1.530(6) . ?
C23 H23A 0.9600 . ?
C23 H23B 0.9600 . ?
C23 H23C 0.9600 . ?
C24 H24A 0.9600 . ?
C24 H24B 0.9600 . ?
C24 H24C 0.9600 . ?
C25 H25A 0.9700 . ?
C25 H25B 0.9700 . ?
C25 C26 1.529(7) . ?
C26 H26A 0.9700 . ?
C26 H26B 0.9700 . ?

loop_
_geom_torsion_atom_site_label_1
_geom_torsion_atom_site_label_2
_geom_torsion_atom_site_label_3
_geom_torsion_atom_site_label_4
_geom_torsion
_geom_torsion_site_symmetry_1
_geom_torsion_site_symmetry_2
_geom_torsion_site_symmetry_3
_geom_torsion_site_symmetry_4
_geom_torsion_publ_flag
Ni1 P1 O2 C2 -10.7(2) . . . . ?
Ni1 P1 C12 C13 45.8(3) . . . . ?
Ni1 P1 C12 C14 -79.9(2) . . . . ?
Ni1 P1 C15 C16 -36.1(3) . . . . ?
Ni1 P1 C15 C17 -161.1(2) . . . . ?
Ni1 O1 N1 C18 -125.3(2) . . . . ?
Ni1 O1 N1 C22 102.8(3) . . . . ?
Ni1 C1 C2 O2 -2.2(4) . . . . ?
Ni1 C1 C2 C3 174.8(2) . . . . ?
Ni1 C1 C10 C9 -177.4(2) . . . . ?
P1 Ni1 C1 C2 -3.9(2) . . . . ?
P1 Ni1 C1 C10 174.3(3) . . . . ?
P1 O2 C2 C1 8.8(3) . . . . ?
P1 O2 C2 C3 -168.4(2) . . . . ?
O1 Ni1 C1 C2 174.7(3) . . . . ?
O1 Ni1 C1 C10 -7.1(3) . . . . ?
O1 N1 C18 C19 -54.3(4) . . . . ?
O1 N1 C18 C20 -178.0(3) . . . . ?
O1 N1 C18 C21 65.8(4) . . . . ?
O1 N1 C22 C23 53.1(4) . . . . ?
O1 N1 C22 C24 -65.4(4) . . . . ?
O1 N1 C22 C25 177.2(3) . . . . ?
O2 P1 C12 C13 -71.6(3) . . . . ?
O2 P1 C12 C14 162.8(2) . . . . ?
O2 P1 C15 C16 81.4(3) . . . . ?
O2 P1 C15 C17 -43.6(3) . . . . ?
O2 C2 C3 C4 1.9(5) . . . . ?
O2 C2 C3 C8 -179.4(3) . . . . ?
O3 C9 C10 C1 179.7(3) . . . . ?
N1 C18 C20 C26 53.8(5) . . . . ?
N1 C22 C25 C26 -52.8(5) . . . . ?
C1 C2 C3 C4 -175.1(3) . . . . ?
C1 C2 C3 C8 3.6(5) . . . . ?
C2 C1 C10 C9 0.9(4) . . . . ?
C2 C3 C4 C5 177.8(3) . . . . ?
C2 C3 C8 C7 -178.9(3) . . . . ?
C2 C3 C8 C9 -0.9(4) . . . . ?
C3 C4 C5 C6 0.9(6) . . . . ?
C3 C8 C9 O3 -179.9(3) . . . . ?
C3 C8 C9 C10 -1.5(4) . . . . ?
C4 C3 C8 C7 -0.1(4) . . . . ?
C4 C3 C8 C9 177.9(3) . . . . ?
C4 C5 C6 C7 0.0(6) . . . . ?
C5 C6 C7 C8 -1.1(5) . . . . ?
C6 C7 C8 C3 1.1(5) . . . . ?
C6 C7 C8 C9 -176.8(3) . . . . ?
C7 C8 C9 O3 -1.9(4) . . . . ?
C7 C8 C9 C10 176.4(3) . . . . ?
C8 C3 C4 C5 -0.9(5) . . . . ?
C8 C9 C10 C1 1.5(5) . . . . ?
C10 C1 C2 O2 179.5(3) . . . . ?
C10 C1 C2 C3 -3.6(5) . . . . ?
C11 O3 C9 C8 -171.1(3) . . . . ?
C11 O3 C9 C10 10.6(4) . . . . ?
C12 P1 O2 C2 116.0(2) . . . . ?
C12 P1 C15 C16 -174.2(2) . . . . ?
C12 P1 C15 C17 60.7(3) . . . . ?
C15 P1 O2 C2 -134.9(2) . . . . ?
C15 P1 C12 C13 -177.8(3) . . . . ?
C15 P1 C12 C14 56.6(3) . . . . ?
C18 N1 C22 C23 -73.5(4) . . . . ?
C18 N1 C22 C24 168.0(3) . . . . ?
C18 N1 C22 C25 50.6(4) . . . . ?
C18 C20 C26 C25 -60.2(5) . . . . ?
C19 C18 C20 C26 -69.2(5) . . . . ?
C21 C18 C20 C26 167.4(4) . . . . ?
C22 N1 C18 C19 73.1(4) . . . . ?
C22 N1 C18 C20 -50.6(4) . . . . ?
C22 N1 C18 C21 -166.8(3) . . . . ?
C22 C25 C26 C20 59.5(5) . . . . ?
C23 C22 C25 C26 70.7(5) . . . . ?
C24 C22 C25 C26 -167.3(4) . . . . ?
